data_1571614
loop_
_publ_author_name
'Wang, Yi'
'Zhang, Yurou'
'Liang, Jiefeng'
'Tan, Bowen'
'Deng, Chong'
'Huang, Wenliang'

_publ_section_title
;
 Neutral inverse-sandwich rare-earth metal complexes of the benzene
 tetraanion.
;
_journal_issue 23
_journal_name_full 'Chemical science'
_journal_page_first 8740
_journal_page_last 8749
_journal_paper_doi 10.1039/d4sc02491e
_journal_volume 15
_journal_year 2024
_chemical_formula_moiety 'C88 H136 N4 O2 Sm2'
_chemical_formula_sum 'C88 H136 N4 O2 Sm2'
_chemical_formula_weight 1582.70
_space_group_crystal_system triclinic
_space_group_IT_number 2
_space_group_name_Hall '-P 1'
_space_group_name_H-M_alt 'P -1'
_atom_sites_solution_hydrogens geom
_atom_sites_solution_primary dual
_audit_creation_date 2024-01-03
_audit_creation_method
;
Olex2 1.5
(compiled 2023.03.06 svn.rbb2c1857 for OlexSys, GUI svn.r6748)
;
_audit_update_record
;
2024-04-04 deposited with the CCDC.	2024-05-13 downloaded from the CCDC.
;
_cell_angle_alpha 110.2990(10)
_cell_angle_beta 94.3910(10)
_cell_angle_gamma 118.829(2)
_cell_formula_units_Z 1
_cell_length_a 12.8287(2)
_cell_length_b 13.2492(2)
_cell_length_c 15.2084(2)
_cell_measurement_reflns_used 20521
_cell_measurement_temperature 179.99(10)
_cell_measurement_theta_max 29.5850
_cell_measurement_theta_min 2.5550
_cell_volume 2028.27(8)
_computing_molecular_graphics 'Olex2 1.5 (Dolomanov et al., 2009)'
_computing_publication_material 'Olex2 1.5 (Dolomanov et al., 2009)'
_computing_structure_refinement 'SHELXL 2018/3 (Sheldrick, 2015)'
_computing_structure_solution 'SHELXT 2018/2 (Sheldrick, 2018)'
_diffrn_ambient_temperature 179.99(10)
_diffrn_detector_area_resol_mean 5.8140
_diffrn_measured_fraction_theta_full 0.999
_diffrn_measured_fraction_theta_max 0.897
_diffrn_measurement_device_type 'XtaLAB AFC12 (RINC): Kappa single'
_diffrn_measurement_method 'phi and omega scans'
_diffrn_radiation_monochromator mirror
_diffrn_radiation_type MoK\a
_diffrn_radiation_wavelength 0.71073
_diffrn_reflns_av_R_equivalents 0.0235
_diffrn_reflns_av_unetI/netI 0.0314
_diffrn_reflns_Laue_measured_fraction_full 0.999
_diffrn_reflns_Laue_measured_fraction_max 0.897
_diffrn_reflns_limit_h_max 17
_diffrn_reflns_limit_h_min -10
_diffrn_reflns_limit_k_max 16
_diffrn_reflns_limit_k_min -18
_diffrn_reflns_limit_l_max 20
_diffrn_reflns_limit_l_min -21
_diffrn_reflns_number 27011
_diffrn_reflns_point_group_measured_fraction_full 0.999
_diffrn_reflns_point_group_measured_fraction_max 0.897
_diffrn_reflns_theta_full 25.242
_diffrn_reflns_theta_max 29.596
_diffrn_reflns_theta_min 2.550
_diffrn_source 'Rotating-anode X-ray tube'
_exptl_absorpt_coefficient_mu 1.481
_exptl_absorpt_correction_T_max 1.00000
_exptl_absorpt_correction_T_min 0.35346
_exptl_absorpt_correction_type multi-scan
_exptl_absorpt_process_details
;
CrysAlisPro 1.171.41.22a (Rigaku Oxford Diffraction, 2019)
Empirical absorption correction using spherical harmonics,
 implemented in SCALE3 ABSPACK scaling algorithm.
;
_exptl_crystal_colour black
_exptl_crystal_density_diffrn 1.296
_exptl_crystal_description block
_exptl_crystal_F_000 832
_exptl_crystal_size_max 0.61
_exptl_crystal_size_mid 0.46
_exptl_crystal_size_min 0.22
_refine_diff_density_max 0.639
_refine_diff_density_min -0.428
_refine_diff_density_rms 0.072
_refine_ls_extinction_method none
_refine_ls_goodness_of_fit_ref 1.055
_refine_ls_hydrogen_treatment constr
_refine_ls_matrix_type full
_refine_ls_number_parameters 455
_refine_ls_number_reflns 10250
_refine_ls_number_restraints 0
_refine_ls_restrained_S_all 1.055
_refine_ls_R_factor_all 0.0246
_refine_ls_R_factor_gt 0.0219
_refine_ls_shift/su_max 0.002
_refine_ls_shift/su_mean 0.000
_refine_ls_structure_factor_coef Fsqd
_refine_ls_weighting_details 'w=1/[\s^2^(Fo^2^)+(0.0299P)^2^+0.2273P] where P=(Fo^2^+2Fc^2^)/3'
_refine_ls_weighting_scheme calc
_refine_ls_wR_factor_gt 0.0549
_refine_ls_wR_factor_ref 0.0558
_reflns_Friedel_coverage 0.000
_reflns_number_gt 9490
_reflns_number_total 10250
_reflns_threshold_expression 'I > 2\s(I)'
_cod_data_source_file d4sc02491e3.cif
_cod_data_source_block 3_CCDC4
_cod_depositor_comments 'Adding full bibliography for 1571610--1571617.cif.'
_cod_original_cell_volume 2028.26(6)
_cod_database_code 1571614
_shelx_shelxl_version_number 2018/3
_shelx_space_group_comment
;
The symmetry employed for this shelxl refinement is uniquely defined
by the following loop, which should always be used as a source of
symmetry information in preference to the above space-group names.
They are only intended as comments.
;
_olex2_refinement_description
;
1. Fixed Uiso
 At 1.2 times of:
  All C(H) groups, All C(H,H) groups, All C(H,H,H,H) groups
 At 1.5 times of:
  All C(H,H,H) groups
2. Others
 Sof(H41C)=Sof(H41D)=Sof(C42A)=Sof(H42C)=Sof(H42D)=Sof(H43C)=Sof(H43D)=1-FVAR(1)
 Sof(H41A)=Sof(H41B)=Sof(C42)=Sof(H42A)=Sof(H42B)=Sof(H43A)=Sof(H43B)=FVAR(1)
3.a Ternary CH refined with riding coordinates:
 C12(H12), C17(H17), C28(H28), C33(H33)
3.b Secondary CH2 refined with riding coordinates:
 C13(H13A,H13B), C15(H15A,H15B), C18(H18A,H18B), C20(H20A,H20B), C29(H29A,
 H29B), C31(H31A,H31B), C34(H34A,H34B), C36(H36A,H36B), C41(H41A,H41B),
 C41(H41C,H41D), C42(H42A,H42B), C42A(H42C,H42D), C43(H43A,H43B), C43(H43C,
 H43D), C44(H44A,H44B)
3.c Aromatic/amide H refined with riding coordinates:
 C3(H3), C8(H8), C9(H9), C10(H10), C24(H24), C25(H25), C26(H26), C38(H38),
 C39(H39), C40(H40)
3.d Idealised Me refined as rotating group:
 C1(H1A,H1B,H1C), C5(H5A,H5B,H5C), C14(H14A,H14B,H14C), C16(H16A,H16B,H16C),
 C19(H19A,H19B,H19C), C21(H21A,H21B,H21C), C30(H30A,H30B,H30C), C32(H32A,H32B,
 H32C), C35(H35A,H35B,H35C), C37(H37A,H37B,H37C)
;
_olex2_submission_special_instructions 'No special instructions were received'

loop_
_space_group_symop_operation_xyz
'x, y, z'
'-x, -y, -z'

loop_
_atom_site_label
_atom_site_type_symbol
_atom_site_fract_x
_atom_site_fract_y
_atom_site_fract_z
_atom_site_U_iso_or_equiv
_atom_site_adp_type
_atom_site_occupancy
_atom_site_site_symmetry_order
_atom_site_calc_flag
_atom_site_refinement_flags_posn
_atom_site_refinement_flags_adp
_atom_site_refinement_flags_occupancy
_atom_site_disorder_assembly
_atom_site_disorder_group
Sm1 Sm 0.41616(2) 0.42422(2) 0.34951(2) 0.01718(3) Uani 1 1 d . . . . .
O1 O 0.17719(11) 0.29619(12) 0.28047(9) 0.0296(3) Uani 1 1 d . . . . .
N1 N 0.42905(12) 0.28380(13) 0.19565(10) 0.0185(3) Uani 1 1 d . . . . .
N2 N 0.44418(12) 0.53909(12) 0.24366(10) 0.0187(3) Uani 1 1 d . . . . .
C1 C 0.36281(18) 0.15439(17) 0.01584(13) 0.0291(4) Uani 1 1 d . . . . .
H1A H 0.428597 0.137893 0.025022 0.044 Uiso 1 1 calc R U . . .
H1B H 0.359751 0.171296 -0.041824 0.044 Uiso 1 1 calc R U . . .
H1C H 0.282395 0.079273 0.006048 0.044 Uiso 1 1 calc R U . . .
C2 C 0.39027(15) 0.27027(15) 0.10626(12) 0.0202(3) Uani 1 1 d . . . . .
C3 C 0.37289(16) 0.35793(16) 0.08565(12) 0.0223(3) Uani 1 1 d . . . . .
H3 H 0.329840 0.326251 0.019069 0.027 Uiso 1 1 calc R U . . .
C4 C 0.40806(15) 0.48473(15) 0.14633(12) 0.0199(3) Uani 1 1 d . . . . .
C5 C 0.40154(18) 0.55703(18) 0.08922(13) 0.0289(4) Uani 1 1 d . . . . .
H5A H 0.315584 0.533711 0.068787 0.043 Uiso 1 1 calc R U . . .
H5B H 0.428877 0.534336 0.031059 0.043 Uiso 1 1 calc R U . . .
H5C H 0.455981 0.649546 0.131085 0.043 Uiso 1 1 calc R U . . .
C6 C 0.46559(15) 0.19864(15) 0.20208(11) 0.0199(3) Uani 1 1 d . . . . .
C7 C 0.37872(16) 0.07811(16) 0.19555(13) 0.0235(4) Uani 1 1 d . . . . .
C8 C 0.41982(18) -0.00045(18) 0.20106(15) 0.0320(4) Uani 1 1 d . . . . .
H8 H 0.361920 -0.081707 0.198062 0.038 Uiso 1 1 calc R U . . .
C9 C 0.54172(19) 0.03689(19) 0.21069(16) 0.0370(5) Uani 1 1 d . . . . .
H9 H 0.567336 -0.018935 0.212448 0.044 Uiso 1 1 calc R U . . .
C10 C 0.62663(18) 0.15602(19) 0.21779(15) 0.0317(4) Uani 1 1 d . . . . .
H10 H 0.710953 0.181359 0.224428 0.038 Uiso 1 1 calc R U . . .
C11 C 0.59256(16) 0.24064(16) 0.21552(12) 0.0237(4) Uani 1 1 d . . . . .
C12 C 0.24123(16) 0.02980(16) 0.18035(13) 0.0248(4) Uani 1 1 d . . . . .
H12 H 0.225511 0.081065 0.152494 0.030 Uiso 1 1 calc R U . . .
C13 C 0.15687(18) -0.11153(18) 0.10350(15) 0.0337(4) Uani 1 1 d . . . . .
H13A H 0.184071 -0.121594 0.043550 0.040 Uiso 1 1 calc R U . . .
H13B H 0.167811 -0.165714 0.129660 0.040 Uiso 1 1 calc R U . . .
C14 C 0.0194(2) -0.1595(2) 0.07581(18) 0.0516(7) Uani 1 1 d . . . . .
H14A H -0.027502 -0.246113 0.021610 0.077 Uiso 1 1 calc R U . . .
H14B H 0.008411 -0.101898 0.055344 0.077 Uiso 1 1 calc R U . . .
H14C H -0.011380 -0.161353 0.132614 0.077 Uiso 1 1 calc R U . . .
C15 C 0.20858(18) 0.05472(17) 0.27731(14) 0.0292(4) Uani 1 1 d . . . . .
H15A H 0.262867 0.147743 0.321265 0.035 Uiso 1 1 calc R U . . .
H15B H 0.121574 0.032408 0.263597 0.035 Uiso 1 1 calc R U . . .
C16 C 0.2209(3) -0.0170(2) 0.33174(18) 0.0509(6) Uani 1 1 d . . . . .
H16A H 0.168053 -0.109409 0.289263 0.076 Uiso 1 1 calc R U . . .
H16B H 0.194822 0.003282 0.390954 0.076 Uiso 1 1 calc R U . . .
H16C H 0.307968 0.008753 0.350318 0.076 Uiso 1 1 calc R U . . .
C17 C 0.68917(16) 0.37310(17) 0.22596(13) 0.0252(4) Uani 1 1 d . . . . .
H17 H 0.664392 0.432532 0.263059 0.030 Uiso 1 1 calc R U . . .
C18 C 0.69133(18) 0.37849(19) 0.12681(15) 0.0323(4) Uani 1 1 d . . . . .
H18A H 0.610890 0.363151 0.096343 0.039 Uiso 1 1 calc R U . . .
H18B H 0.757645 0.466172 0.139096 0.039 Uiso 1 1 calc R U . . .
C19 C 0.7131(2) 0.2834(2) 0.05384(16) 0.0438(5) Uani 1 1 d . . . . .
H19A H 0.713730 0.294462 -0.006593 0.066 Uiso 1 1 calc R U . . .
H19B H 0.646199 0.195781 0.038774 0.066 Uiso 1 1 calc R U . . .
H19C H 0.793377 0.298545 0.082353 0.066 Uiso 1 1 calc R U . . .
C20 C 0.82147(17) 0.42655(19) 0.28565(14) 0.0315(4) Uani 1 1 d . . . . .
H20A H 0.849055 0.370266 0.249832 0.038 Uiso 1 1 calc R U . . .
H20B H 0.878270 0.512442 0.289234 0.038 Uiso 1 1 calc R U . . .
C21 C 0.83485(19) 0.4382(2) 0.38926(16) 0.0410(5) Uani 1 1 d . . . . .
H21A H 0.785668 0.352628 0.386731 0.062 Uiso 1 1 calc R U . . .
H21B H 0.804795 0.490925 0.424936 0.062 Uiso 1 1 calc R U . . .
H21C H 0.922715 0.478451 0.423050 0.062 Uiso 1 1 calc R U . . .
C22 C 0.48491(16) 0.67184(15) 0.29546(12) 0.0205(3) Uani 1 1 d . . . . .
C23 C 0.61361(16) 0.76568(16) 0.33824(12) 0.0230(3) Uani 1 1 d . . . . .
C24 C 0.65175(18) 0.89355(17) 0.39117(14) 0.0292(4) Uani 1 1 d . . . . .
H24 H 0.738180 0.957548 0.420494 0.035 Uiso 1 1 calc R U . . .
C25 C 0.56693(19) 0.92895(17) 0.40184(15) 0.0332(4) Uani 1 1 d . . . . .
H25 H 0.594880 1.016556 0.437661 0.040 Uiso 1 1 calc R U . . .
C26 C 0.44121(17) 0.83658(16) 0.36024(14) 0.0283(4) Uani 1 1 d . . . . .
H26 H 0.383093 0.861564 0.367291 0.034 Uiso 1 1 calc R U . . .
C27 C 0.39761(16) 0.70689(16) 0.30791(12) 0.0233(3) Uani 1 1 d . . . . .
C28 C 0.70957(16) 0.72976(16) 0.32450(13) 0.0260(4) Uani 1 1 d . . . . .
H28 H 0.670849 0.641436 0.320040 0.031 Uiso 1 1 calc R U . . .
C29 C 0.82850(17) 0.81819(18) 0.41266(15) 0.0331(4) Uani 1 1 d . . . . .
H29A H 0.872001 0.905375 0.416132 0.040 Uiso 1 1 calc R U . . .
H29B H 0.804232 0.823804 0.473598 0.040 Uiso 1 1 calc R U . . .
C30 C 0.91889(19) 0.7745(2) 0.40882(18) 0.0434(5) Uani 1 1 d . . . . .
H30A H 0.952664 0.780123 0.353819 0.065 Uiso 1 1 calc R U . . .
H30B H 0.875017 0.685571 0.399784 0.065 Uiso 1 1 calc R U . . .
H30C H 0.987194 0.829710 0.470374 0.065 Uiso 1 1 calc R U . . .
C31 C 0.73786(18) 0.72266(19) 0.22680(15) 0.0357(5) Uani 1 1 d . . . . .
H31A H 0.796324 0.693931 0.218373 0.043 Uiso 1 1 calc R U . . .
H31B H 0.659614 0.657095 0.172387 0.043 Uiso 1 1 calc R U . . .
C32 C 0.7936(2) 0.8485(2) 0.21886(19) 0.0486(6) Uani 1 1 d . . . . .
H32A H 0.807283 0.835776 0.154393 0.073 Uiso 1 1 calc R U . . .
H32B H 0.873314 0.913107 0.270428 0.073 Uiso 1 1 calc R U . . .
H32C H 0.736300 0.877639 0.226623 0.073 Uiso 1 1 calc R U . . .
C33 C 0.25782(16) 0.60921(16) 0.26396(13) 0.0242(4) Uani 1 1 d . . . . .
H33 H 0.246465 0.527053 0.217797 0.029 Uiso 1 1 calc R U . . .
C34 C 0.19445(17) 0.58156(18) 0.34244(14) 0.0304(4) Uani 1 1 d . . . . .
H34A H 0.107503 0.507388 0.308173 0.036 Uiso 1 1 calc R U . . .
H34B H 0.237457 0.555296 0.377579 0.036 Uiso 1 1 calc R U . . .
C35 C 0.1914(2) 0.6895(2) 0.41821(18) 0.0508(6) Uani 1 1 d . . . . .
H35A H 0.160336 0.725548 0.385087 0.076 Uiso 1 1 calc R U . . .
H35B H 0.275704 0.756567 0.462667 0.076 Uiso 1 1 calc R U . . .
H35C H 0.136254 0.656312 0.455928 0.076 Uiso 1 1 calc R U . . .
C36 C 0.19645(18) 0.64752(18) 0.20222(14) 0.0311(4) Uani 1 1 d . . . . .
H36A H 0.194944 0.721430 0.246957 0.037 Uiso 1 1 calc R U . . .
H36B H 0.248330 0.675885 0.160323 0.037 Uiso 1 1 calc R U . . .
C37 C 0.0653(2) 0.5413(2) 0.13758(17) 0.0464(6) Uani 1 1 d . . . . .
H37A H 0.065336 0.466811 0.094038 0.070 Uiso 1 1 calc R U . . .
H37B H 0.033915 0.571190 0.098090 0.070 Uiso 1 1 calc R U . . .
H37C H 0.011544 0.517129 0.178652 0.070 Uiso 1 1 calc R U . . .
C38 C 0.62232(15) 0.56216(16) 0.48703(12) 0.0213(3) Uani 1 1 d . . . . .
H38 H 0.705827 0.606402 0.485178 0.026 Uiso 1 1 calc R U . . .
C39 C 0.55506(16) 0.62599(15) 0.50309(12) 0.0219(3) Uani 1 1 d . . . . .
H39 H 0.587468 0.704680 0.498444 0.026 Uiso 1 1 calc R U . . .
C40 C 0.43852(16) 0.56963(16) 0.52622(12) 0.0226(3) Uani 1 1 d . . . . .
H40 H 0.402508 0.617957 0.549626 0.027 Uiso 1 1 calc R U . . .
C41 C 0.10555(18) 0.2405(2) 0.18000(15) 0.0362(5) Uani 1 1 d . . . . .
H41A H 0.136633 0.194991 0.134839 0.043 Uiso 0.669(11) 1 calc R U P A 1
H41B H 0.109745 0.307315 0.162383 0.043 Uiso 0.669(11) 1 calc R U P A 1
H41C H 0.099718 0.159547 0.141189 0.043 Uiso 0.331(11) 1 calc R U P A 2
H41D H 0.146032 0.300225 0.150644 0.043 Uiso 0.331(11) 1 calc R U P A 2
C42 C -0.0261(3) 0.1477(5) 0.1750(3) 0.0450(13) Uani 0.669(11) 1 d . . P A 1
H42A H -0.087384 0.139826 0.125080 0.054 Uiso 0.669(11) 1 calc R U P A 1
H42B H -0.041142 0.061791 0.158754 0.054 Uiso 0.669(11) 1 calc R U P A 1
C42A C -0.0196(6) 0.2152(10) 0.1794(5) 0.039(2) Uani 0.331(11) 1 d . . P A 2
H42C H -0.084058 0.134352 0.121942 0.047 Uiso 0.331(11) 1 calc R U P A 2
H42D H -0.025442 0.286313 0.177644 0.047 Uiso 0.331(11) 1 calc R U P A 2
C43 C -0.03489(19) 0.2047(2) 0.2746(2) 0.0509(6) Uani 1 1 d . . . . .
H43A H -0.097117 0.137748 0.290579 0.061 Uiso 0.669(11) 1 calc R U P A 1
H43B H -0.057801 0.267772 0.280616 0.061 Uiso 0.669(11) 1 calc R U P A 1
H43C H -0.076393 0.248049 0.305566 0.061 Uiso 0.331(11) 1 calc R U P A 2
H43D H -0.085761 0.113642 0.262004 0.061 Uiso 0.331(11) 1 calc R U P A 2
C44 C 0.09416(17) 0.26900(19) 0.34000(15) 0.0323(4) Uani 1 1 d . . . . .
H44A H 0.116850 0.349389 0.396143 0.039 Uiso 1 1 calc R U . . .
H44B H 0.098987 0.211802 0.365799 0.039 Uiso 1 1 calc R U . . .

loop_
_atom_site_aniso_label
_atom_site_aniso_U_11
_atom_site_aniso_U_22
_atom_site_aniso_U_33
_atom_site_aniso_U_23
_atom_site_aniso_U_13
_atom_site_aniso_U_12
Sm1 0.01977(5) 0.01795(5) 0.01268(4) 0.00592(3) 0.00373(3) 0.01018(4)
O1 0.0212(6) 0.0326(7) 0.0273(7) 0.0102(5) 0.0021(5) 0.0120(6)
N1 0.0228(7) 0.0195(6) 0.0159(6) 0.0078(5) 0.0055(5) 0.0135(6)
N2 0.0213(7) 0.0164(6) 0.0184(7) 0.0076(5) 0.0053(5) 0.0104(6)
C1 0.0433(11) 0.0272(9) 0.0164(8) 0.0052(7) 0.0045(7) 0.0225(9)
C2 0.0229(8) 0.0209(8) 0.0163(8) 0.0065(6) 0.0056(6) 0.0128(7)
C3 0.0283(9) 0.0251(8) 0.0145(7) 0.0073(6) 0.0037(6) 0.0166(7)
C4 0.0221(8) 0.0221(8) 0.0200(8) 0.0113(6) 0.0073(6) 0.0135(7)
C5 0.0441(11) 0.0320(9) 0.0232(9) 0.0168(7) 0.0140(8) 0.0257(9)
C6 0.0268(8) 0.0229(8) 0.0154(7) 0.0080(6) 0.0061(6) 0.0175(7)
C7 0.0270(9) 0.0232(8) 0.0230(8) 0.0102(7) 0.0070(7) 0.0155(7)
C8 0.0348(10) 0.0258(9) 0.0421(11) 0.0200(8) 0.0114(8) 0.0177(8)
C9 0.0414(11) 0.0353(10) 0.0496(13) 0.0218(9) 0.0121(9) 0.0294(10)
C10 0.0290(9) 0.0365(10) 0.0394(11) 0.0182(9) 0.0106(8) 0.0234(9)
C11 0.0269(9) 0.0269(8) 0.0212(8) 0.0105(7) 0.0071(7) 0.0173(8)
C12 0.0259(9) 0.0216(8) 0.0272(9) 0.0101(7) 0.0064(7) 0.0136(7)
C13 0.0352(10) 0.0271(9) 0.0297(10) 0.0046(8) 0.0075(8) 0.0164(9)
C14 0.0320(11) 0.0413(12) 0.0457(14) -0.0036(10) -0.0003(10) 0.0124(10)
C15 0.0328(10) 0.0226(8) 0.0299(10) 0.0085(7) 0.0099(8) 0.0154(8)
C16 0.0860(19) 0.0539(14) 0.0453(14) 0.0317(12) 0.0393(13) 0.0508(15)
C17 0.0250(9) 0.0265(9) 0.0272(9) 0.0106(7) 0.0092(7) 0.0167(8)
C18 0.0334(10) 0.0356(10) 0.0345(10) 0.0203(8) 0.0139(8) 0.0193(9)
C19 0.0498(13) 0.0525(13) 0.0325(11) 0.0173(10) 0.0192(10) 0.0301(11)
C20 0.0247(9) 0.0338(10) 0.0334(10) 0.0117(8) 0.0082(7) 0.0163(8)
C21 0.0312(11) 0.0508(13) 0.0340(11) 0.0148(10) 0.0060(8) 0.0206(10)
C22 0.0291(9) 0.0183(7) 0.0169(7) 0.0105(6) 0.0076(6) 0.0127(7)
C23 0.0270(9) 0.0202(8) 0.0213(8) 0.0107(6) 0.0085(7) 0.0112(7)
C24 0.0304(10) 0.0197(8) 0.0282(9) 0.0090(7) 0.0069(7) 0.0085(8)
C25 0.0427(11) 0.0176(8) 0.0342(10) 0.0075(7) 0.0120(8) 0.0155(8)
C26 0.0337(10) 0.0223(8) 0.0323(10) 0.0113(7) 0.0111(8) 0.0178(8)
C27 0.0290(9) 0.0208(8) 0.0224(8) 0.0110(7) 0.0081(7) 0.0140(7)
C28 0.0255(9) 0.0206(8) 0.0295(9) 0.0115(7) 0.0088(7) 0.0104(7)
C29 0.0297(10) 0.0276(9) 0.0363(11) 0.0134(8) 0.0062(8) 0.0125(8)
C30 0.0292(10) 0.0426(12) 0.0556(14) 0.0211(11) 0.0102(10) 0.0183(10)
C31 0.0314(10) 0.0391(11) 0.0310(10) 0.0115(9) 0.0119(8) 0.0176(9)
C32 0.0480(14) 0.0606(15) 0.0489(14) 0.0361(12) 0.0267(11) 0.0277(12)
C33 0.0266(9) 0.0199(8) 0.0273(9) 0.0099(7) 0.0057(7) 0.0141(7)
C34 0.0296(9) 0.0295(9) 0.0339(10) 0.0176(8) 0.0098(8) 0.0149(8)
C35 0.0650(16) 0.0412(12) 0.0457(14) 0.0202(11) 0.0334(12) 0.0255(12)
C36 0.0372(10) 0.0325(10) 0.0294(10) 0.0144(8) 0.0087(8) 0.0227(9)
C37 0.0417(12) 0.0546(13) 0.0396(12) 0.0225(10) 0.0005(10) 0.0242(11)
C38 0.0174(8) 0.0269(8) 0.0155(7) 0.0096(6) 0.0040(6) 0.0093(7)
C39 0.0281(9) 0.0167(7) 0.0169(8) 0.0079(6) 0.0039(6) 0.0094(7)
C40 0.0291(9) 0.0268(8) 0.0168(8) 0.0079(6) 0.0064(6) 0.0198(8)
C41 0.0301(10) 0.0362(10) 0.0306(10) 0.0090(8) -0.0029(8) 0.0155(9)
C42 0.0298(17) 0.034(2) 0.048(2) 0.0119(17) -0.0072(14) 0.0077(16)
C42A 0.028(3) 0.036(5) 0.042(4) 0.005(3) -0.006(3) 0.019(3)
C43 0.0258(11) 0.0580(15) 0.0691(17) 0.0359(13) 0.0100(10) 0.0180(11)
C44 0.0272(9) 0.0342(10) 0.0366(11) 0.0151(8) 0.0109(8) 0.0176(8)

loop_
_atom_type_symbol
_atom_type_description
_atom_type_scat_dispersion_real
_atom_type_scat_dispersion_imag
_atom_type_scat_source
C C 0.0033 0.0016 'International Tables Vol C Tables 4.2.6.8 and 6.1.1.4'
H H 0.0000 0.0000 'International Tables Vol C Tables 4.2.6.8 and 6.1.1.4'
N N 0.0061 0.0033 'International Tables Vol C Tables 4.2.6.8 and 6.1.1.4'
O O 0.0106 0.0060 'International Tables Vol C Tables 4.2.6.8 and 6.1.1.4'
Sm Sm -0.1638 3.4418 'International Tables Vol C Tables 4.2.6.8 and 6.1.1.4'

loop_
_geom_angle_atom_site_label_1
_geom_angle_atom_site_label_2
_geom_angle_atom_site_label_3
_geom_angle
_geom_angle_site_symmetry_1
_geom_angle_site_symmetry_3
_geom_angle_publ_flag
O1 Sm1 C39 102.13(5) . 2_666 ?
O1 Sm1 C40 98.14(5) . . ?
N1 Sm1 O1 90.89(4) . . ?
N1 Sm1 C38 142.73(5) . 2_666 ?
N1 Sm1 C38 111.45(5) . . ?
N1 Sm1 C39 113.67(5) . 2_666 ?
N1 Sm1 C40 168.72(5) . . ?
N2 Sm1 O1 91.70(4) . . ?
N2 Sm1 N1 76.44(4) . . ?
N2 Sm1 C38 140.63(5) . 2_666 ?
N2 Sm1 C38 105.42(5) . . ?
N2 Sm1 C39 162.43(5) . 2_666 ?
N2 Sm1 C40 109.85(5) . . ?
C38 Sm1 O1 154.30(5) . . ?
C38 Sm1 O1 85.32(5) 2_666 . ?
C38 Sm1 C38 69.25(6) 2_666 . ?
C38 Sm1 C39 58.02(5) . 2_666 ?
C38 Sm1 C39 32.87(5) 2_666 2_666 ?
C38 Sm1 C40 32.87(5) 2_666 . ?
C38 Sm1 C40 58.31(5) . . ?
C39 Sm1 O1 128.55(5) . . ?
C39 Sm1 N1 139.98(5) . . ?
C39 Sm1 N2 93.73(5) . . ?
C39 Sm1 C38 59.68(5) . 2_666 ?
C39 Sm1 C38 33.40(5) . . ?
C39 Sm1 C39 69.20(6) . 2_666 ?
C39 Sm1 C40 32.98(6) . . ?
C39 Sm1 C40 60.50(5) . 2_666 ?
C39 Sm1 C40 57.88(5) 2_666 . ?
C40 Sm1 O1 133.75(5) 2_666 . ?
C40 Sm1 N1 99.19(5) 2_666 . ?
C40 Sm1 N2 134.55(5) 2_666 . ?
C40 Sm1 C38 59.91(5) 2_666 2_666 ?
C40 Sm1 C38 33.38(5) 2_666 . ?
C40 Sm1 C39 32.97(6) 2_666 2_666 ?
C40 Sm1 C40 69.66(6) 2_666 . ?
C41 O1 Sm1 126.98(12) . . ?
C41 O1 C44 109.59(14) . . ?
C44 O1 Sm1 123.44(10) . . ?
C2 N1 Sm1 124.81(11) . . ?
C2 N1 C6 116.87(13) . . ?
C6 N1 Sm1 117.79(10) . . ?
C4 N2 Sm1 125.83(11) . . ?
C4 N2 C22 118.56(14) . . ?
C22 N2 Sm1 114.80(10) . . ?
H1A C1 H1B 109.5 . . ?
H1A C1 H1C 109.5 . . ?
H1B C1 H1C 109.5 . . ?
C2 C1 H1A 109.5 . . ?
C2 C1 H1B 109.5 . . ?
C2 C1 H1C 109.5 . . ?
N1 C2 C1 120.37(15) . . ?
N1 C2 C3 125.20(15) . . ?
C3 C2 C1 114.42(15) . . ?
C2 C3 H3 114.2 . . ?
C2 C3 C4 131.61(15) . . ?
C4 C3 H3 114.2 . . ?
N2 C4 C3 124.94(15) . . ?
N2 C4 C5 121.45(15) . . ?
C3 C4 C5 113.61(15) . . ?
C4 C5 H5A 109.5 . . ?
C4 C5 H5B 109.5 . . ?
C4 C5 H5C 109.5 . . ?
H5A C5 H5B 109.5 . . ?
H5A C5 H5C 109.5 . . ?
H5B C5 H5C 109.5 . . ?
C7 C6 N1 121.38(14) . . ?
C7 C6 C11 120.63(15) . . ?
C11 C6 N1 117.99(15) . . ?
C6 C7 C12 121.86(15) . . ?
C8 C7 C6 118.56(16) . . ?
C8 C7 C12 119.56(16) . . ?
C7 C8 H8 119.2 . . ?
C9 C8 C7 121.60(18) . . ?
C9 C8 H8 119.2 . . ?
C8 C9 H9 120.3 . . ?
C8 C9 C10 119.38(18) . . ?
C10 C9 H9 120.3 . . ?
C9 C10 H10 119.0 . . ?
C9 C10 C11 121.97(17) . . ?
C11 C10 H10 119.0 . . ?
C6 C11 C17 121.40(15) . . ?
C10 C11 C6 117.80(16) . . ?
C10 C11 C17 120.80(16) . . ?
C7 C12 H12 106.5 . . ?
C7 C12 C13 111.59(15) . . ?
C7 C12 C15 112.24(15) . . ?
C13 C12 H12 106.5 . . ?
C15 C12 H12 106.5 . . ?
C15 C12 C13 112.86(16) . . ?
C12 C13 H13A 108.8 . . ?
C12 C13 H13B 108.8 . . ?
H13A C13 H13B 107.7 . . ?
C14 C13 C12 113.71(16) . . ?
C14 C13 H13A 108.8 . . ?
C14 C13 H13B 108.8 . . ?
C13 C14 H14A 109.5 . . ?
C13 C14 H14B 109.5 . . ?
C13 C14 H14C 109.5 . . ?
H14A C14 H14B 109.5 . . ?
H14A C14 H14C 109.5 . . ?
H14B C14 H14C 109.5 . . ?
C12 C15 H15A 108.2 . . ?
C12 C15 H15B 108.2 . . ?
H15A C15 H15B 107.4 . . ?
C16 C15 C12 116.23(16) . . ?
C16 C15 H15A 108.2 . . ?
C16 C15 H15B 108.2 . . ?
C15 C16 H16A 109.5 . . ?
C15 C16 H16B 109.5 . . ?
C15 C16 H16C 109.5 . . ?
H16A C16 H16B 109.5 . . ?
H16A C16 H16C 109.5 . . ?
H16B C16 H16C 109.5 . . ?
C11 C17 H17 106.8 . . ?
C11 C17 C18 112.92(14) . . ?
C11 C17 C20 113.46(15) . . ?
C18 C17 H17 106.8 . . ?
C18 C17 C20 109.72(15) . . ?
C20 C17 H17 106.8 . . ?
C17 C18 H18A 108.4 . . ?
C17 C18 H18B 108.4 . . ?
H18A C18 H18B 107.5 . . ?
C19 C18 C17 115.36(17) . . ?
C19 C18 H18A 108.4 . . ?
C19 C18 H18B 108.4 . . ?
C18 C19 H19A 109.5 . . ?
C18 C19 H19B 109.5 . . ?
C18 C19 H19C 109.5 . . ?
H19A C19 H19B 109.5 . . ?
H19A C19 H19C 109.5 . . ?
H19B C19 H19C 109.5 . . ?
C17 C20 H20A 108.5 . . ?
C17 C20 H20B 108.5 . . ?
H20A C20 H20B 107.5 . . ?
C21 C20 C17 115.21(16) . . ?
C21 C20 H20A 108.5 . . ?
C21 C20 H20B 108.5 . . ?
C20 C21 H21A 109.5 . . ?
C20 C21 H21B 109.5 . . ?
C20 C21 H21C 109.5 . . ?
H21A C21 H21B 109.5 . . ?
H21A C21 H21C 109.5 . . ?
H21B C21 H21C 109.5 . . ?
C23 C22 N2 119.02(15) . . ?
C27 C22 N2 120.58(14) . . ?
C27 C22 C23 120.31(15) . . ?
C22 C23 C28 121.05(14) . . ?
C24 C23 C22 118.49(16) . . ?
C24 C23 C28 120.43(16) . . ?
C23 C24 H24 119.2 . . ?
C25 C24 C23 121.52(17) . . ?
C25 C24 H24 119.2 . . ?
C24 C25 H25 120.2 . . ?
C24 C25 C26 119.66(16) . . ?
C26 C25 H25 120.2 . . ?
C25 C26 H26 119.4 . . ?
C25 C26 C27 121.29(17) . . ?
C27 C26 H26 119.4 . . ?
C22 C27 C33 122.33(14) . . ?
C26 C27 C22 118.69(16) . . ?
C26 C27 C33 118.96(16) . . ?
C23 C28 H28 106.9 . . ?
C23 C28 C29 112.55(15) . . ?
C23 C28 C31 110.86(15) . . ?
C29 C28 H28 106.9 . . ?
C31 C28 H28 106.9 . . ?
C31 C28 C29 112.34(16) . . ?
C28 C29 H29A 108.7 . . ?
C28 C29 H29B 108.7 . . ?
H29A C29 H29B 107.6 . . ?
C30 C29 C28 114.29(16) . . ?
C30 C29 H29A 108.7 . . ?
C30 C29 H29B 108.7 . . ?
C29 C30 H30A 109.5 . . ?
C29 C30 H30B 109.5 . . ?
C29 C30 H30C 109.5 . . ?
H30A C30 H30B 109.5 . . ?
H30A C30 H30C 109.5 . . ?
H30B C30 H30C 109.5 . . ?
C28 C31 H31A 108.7 . . ?
C28 C31 H31B 108.7 . . ?
H31A C31 H31B 107.6 . . ?
C32 C31 C28 114.34(17) . . ?
C32 C31 H31A 108.7 . . ?
C32 C31 H31B 108.7 . . ?
C31 C32 H32A 109.5 . . ?
C31 C32 H32B 109.5 . . ?
C31 C32 H32C 109.5 . . ?
H32A C32 H32B 109.5 . . ?
H32A C32 H32C 109.5 . . ?
H32B C32 H32C 109.5 . . ?
C27 C33 H33 106.6 . . ?
C27 C33 C34 112.08(14) . . ?
C27 C33 C36 111.49(14) . . ?
C34 C33 H33 106.6 . . ?
C36 C33 H33 106.6 . . ?
C36 C33 C34 112.88(15) . . ?
C33 C34 H34A 108.0 . . ?
C33 C34 H34B 108.0 . . ?
H34A C34 H34B 107.3 . . ?
C35 C34 C33 117.14(17) . . ?
C35 C34 H34A 108.0 . . ?
C35 C34 H34B 108.0 . . ?
C34 C35 H35A 109.5 . . ?
C34 C35 H35B 109.5 . . ?
C34 C35 H35C 109.5 . . ?
H35A C35 H35B 109.5 . . ?
H35A C35 H35C 109.5 . . ?
H35B C35 H35C 109.5 . . ?
C33 C36 H36A 108.7 . . ?
C33 C36 H36B 108.7 . . ?
H36A C36 H36B 107.6 . . ?
C37 C36 C33 114.05(17) . . ?
C37 C36 H36A 108.7 . . ?
C37 C36 H36B 108.7 . . ?
C36 C37 H37A 109.5 . . ?
C36 C37 H37B 109.5 . . ?
C36 C37 H37C 109.5 . . ?
H37A C37 H37B 109.5 . . ?
H37A C37 H37C 109.5 . . ?
H37B C37 H37C 109.5 . . ?
Sm1 C38 Sm1 110.75(6) 2_666 . ?
Sm1 C38 H38 130.6 . . ?
Sm1 C38 H38 118.7 2_666 . ?
C39 C38 Sm1 75.99(10) . 2_666 ?
C39 C38 Sm1 70.79(9) . . ?
C39 C38 H38 120.1 . . ?
C39 C38 C40 119.85(15) . 2_666 ?
C40 C38 Sm1 71.17(9) 2_666 . ?
C40 C38 Sm1 76.17(10) 2_666 2_666 ?
C40 C38 H38 120.1 2_666 . ?
Sm1 C39 Sm1 110.80(6) . 2_666 ?
Sm1 C39 H39 131.9 2_666 . ?
Sm1 C39 H39 117.3 . . ?
C38 C39 Sm1 75.80(9) . . ?
C38 C39 Sm1 71.13(9) . 2_666 ?
C38 C39 H39 120.0 . . ?
C40 C39 Sm1 69.89(9) . 2_666 ?
C40 C39 Sm1 77.67(9) . . ?
C40 C39 C38 120.04(15) . . ?
C40 C39 H39 120.0 . . ?
Sm1 C40 Sm1 110.34(6) 2_666 . ?
Sm1 C40 H40 117.8 2_666 . ?
Sm1 C40 H40 131.9 . . ?
C38 C40 Sm1 70.96(9) 2_666 . ?
C38 C40 Sm1 75.45(9) 2_666 2_666 ?
C38 C40 H40 120.6 2_666 . ?
C39 C40 Sm1 77.14(10) . 2_666 ?
C39 C40 Sm1 69.35(9) . . ?
C39 C40 C38 118.88(15) . 2_666 ?
C39 C40 H40 120.6 . . ?
O1 C41 H41A 110.8 . . ?
O1 C41 H41B 110.8 . . ?
O1 C41 H41C 110.1 . . ?
O1 C41 H41D 110.1 . . ?
O1 C41 C42 104.8(2) . . ?
O1 C41 C42A 107.8(3) . . ?
H41A C41 H41B 108.9 . . ?
H41C C41 H41D 108.5 . . ?
C42 C41 H41A 110.8 . . ?
C42 C41 H41B 110.8 . . ?
C42A C41 H41C 110.1 . . ?
C42A C41 H41D 110.1 . . ?
C41 C42 H42A 110.9 . . ?
C41 C42 H42B 110.9 . . ?
H42A C42 H42B 108.9 . . ?
C43 C42 C41 104.4(3) . . ?
C43 C42 H42A 110.9 . . ?
C43 C42 H42B 110.9 . . ?
C41 C42A H42C 110.9 . . ?
C41 C42A H42D 110.9 . . ?
C41 C42A C43 104.4(5) . . ?
H42C C42A H42D 108.9 . . ?
C43 C42A H42C 110.9 . . ?
C43 C42A H42D 110.9 . . ?
C42 C43 H43A 111.1 . . ?
C42 C43 H43B 111.1 . . ?
C42 C43 C44 103.4(2) . . ?
C42A C43 H43C 110.5 . . ?
C42A C43 H43D 110.5 . . ?
H43A C43 H43B 109.0 . . ?
H43C C43 H43D 108.7 . . ?
C44 C43 C42A 106.3(3) . . ?
C44 C43 H43A 111.1 . . ?
C44 C43 H43B 111.1 . . ?
C44 C43 H43C 110.5 . . ?
C44 C43 H43D 110.5 . . ?
O1 C44 C43 106.64(17) . . ?
O1 C44 H44A 110.4 . . ?
O1 C44 H44B 110.4 . . ?
C43 C44 H44A 110.4 . . ?
C43 C44 H44B 110.4 . . ?
H44A C44 H44B 108.6 . . ?

loop_
_geom_bond_atom_site_label_1
_geom_bond_atom_site_label_2
_geom_bond_distance
_geom_bond_site_symmetry_2
_geom_bond_publ_flag
Sm1 O1 2.5757(12) . ?
Sm1 N1 2.5098(13) . ?
Sm1 N2 2.5095(14) . ?
Sm1 C38 2.5590(15) . ?
Sm1 C38 2.5336(17) 2_666 ?
Sm1 C39 2.4927(16) . ?
Sm1 C39 2.5979(17) 2_666 ?
Sm1 C40 2.6025(16) . ?
Sm1 C40 2.5023(17) 2_666 ?
O1 C41 1.440(2) . ?
O1 C44 1.445(2) . ?
N1 C2 1.330(2) . ?
N1 C6 1.443(2) . ?
N2 C4 1.326(2) . ?
N2 C22 1.441(2) . ?
C1 H1A 0.9800 . ?
C1 H1B 0.9800 . ?
C1 H1C 0.9800 . ?
C1 C2 1.520(2) . ?
C2 C3 1.410(2) . ?
C3 H3 0.9500 . ?
C3 C4 1.417(2) . ?
C4 C5 1.524(2) . ?
C5 H5A 0.9800 . ?
C5 H5B 0.9800 . ?
C5 H5C 0.9800 . ?
C6 C7 1.400(2) . ?
C6 C11 1.414(2) . ?
C7 C8 1.397(2) . ?
C7 C12 1.523(2) . ?
C8 H8 0.9500 . ?
C8 C9 1.371(3) . ?
C9 H9 0.9500 . ?
C9 C10 1.377(3) . ?
C10 H10 0.9500 . ?
C10 C11 1.395(2) . ?
C11 C17 1.523(2) . ?
C12 H12 1.0000 . ?
C12 C13 1.542(2) . ?
C12 C15 1.533(3) . ?
C13 H13A 0.9900 . ?
C13 H13B 0.9900 . ?
C13 C14 1.520(3) . ?
C14 H14A 0.9800 . ?
C14 H14B 0.9800 . ?
C14 H14C 0.9800 . ?
C15 H15A 0.9900 . ?
C15 H15B 0.9900 . ?
C15 C16 1.511(3) . ?
C16 H16A 0.9800 . ?
C16 H16B 0.9800 . ?
C16 H16C 0.9800 . ?
C17 H17 1.0000 . ?
C17 C18 1.536(3) . ?
C17 C20 1.538(2) . ?
C18 H18A 0.9900 . ?
C18 H18B 0.9900 . ?
C18 C19 1.521(3) . ?
C19 H19A 0.9800 . ?
C19 H19B 0.9800 . ?
C19 H19C 0.9800 . ?
C20 H20A 0.9900 . ?
C20 H20B 0.9900 . ?
C20 C21 1.517(3) . ?
C21 H21A 0.9800 . ?
C21 H21B 0.9800 . ?
C21 H21C 0.9800 . ?
C22 C23 1.411(2) . ?
C22 C27 1.407(2) . ?
C23 C24 1.397(2) . ?
C23 C28 1.523(2) . ?
C24 H24 0.9500 . ?
C24 C25 1.377(3) . ?
C25 H25 0.9500 . ?
C25 C26 1.379(3) . ?
C26 H26 0.9500 . ?
C26 C27 1.398(2) . ?
C27 C33 1.522(2) . ?
C28 H28 1.0000 . ?
C28 C29 1.540(2) . ?
C28 C31 1.538(3) . ?
C29 H29A 0.9900 . ?
C29 H29B 0.9900 . ?
C29 C30 1.522(3) . ?
C30 H30A 0.9800 . ?
C30 H30B 0.9800 . ?
C30 H30C 0.9800 . ?
C31 H31A 0.9900 . ?
C31 H31B 0.9900 . ?
C31 C32 1.519(3) . ?
C32 H32A 0.9800 . ?
C32 H32B 0.9800 . ?
C32 H32C 0.9800 . ?
C33 H33 1.0000 . ?
C33 C34 1.544(3) . ?
C33 C36 1.537(2) . ?
C34 H34A 0.9900 . ?
C34 H34B 0.9900 . ?
C34 C35 1.514(3) . ?
C35 H35A 0.9800 . ?
C35 H35B 0.9800 . ?
C35 H35C 0.9800 . ?
C36 H36A 0.9900 . ?
C36 H36B 0.9900 . ?
C36 C37 1.510(3) . ?
C37 H37A 0.9800 . ?
C37 H37B 0.9800 . ?
C37 H37C 0.9800 . ?
C38 H38 0.9500 . ?
C38 C39 1.453(2) . ?
C38 C40 1.455(2) 2_666 ?
C39 H39 0.9500 . ?
C39 C40 1.450(2) . ?
C40 H40 0.9500 . ?
C41 H41A 0.9900 . ?
C41 H41B 0.9900 . ?
C41 H41C 0.9900 . ?
C41 H41D 0.9900 . ?
C41 C42 1.511(4) . ?
C41 C42A 1.472(7) . ?
C42 H42A 0.9900 . ?
C42 H42B 0.9900 . ?
C42 C43 1.480(5) . ?
C42A H42C 0.9900 . ?
C42A H42D 0.9900 . ?
C42A C43 1.520(9) . ?
C43 H43A 0.9900 . ?
C43 H43B 0.9900 . ?
C43 H43C 0.9900 . ?
C43 H43D 0.9900 . ?
C43 C44 1.502(3) . ?
C44 H44A 0.9900 . ?
C44 H44B 0.9900 . ?

loop_
_geom_torsion_atom_site_label_1
_geom_torsion_atom_site_label_2
_geom_torsion_atom_site_label_3
_geom_torsion_atom_site_label_4
_geom_torsion
_geom_torsion_site_symmetry_1
_geom_torsion_site_symmetry_2
_geom_torsion_site_symmetry_3
_geom_torsion_site_symmetry_4
_geom_torsion_publ_flag
Sm1 O1 C41 C42 164.8(3) . . . . ?
Sm1 O1 C41 C42A -161.5(5) . . . . ?
Sm1 O1 C44 C43 174.44(13) . . . . ?
Sm1 N1 C2 C1 -160.07(12) . . . . ?
Sm1 N1 C2 C3 21.0(2) . . . . ?
Sm1 N1 C6 C7 84.27(16) . . . . ?
Sm1 N1 C6 C11 -95.56(15) . . . . ?
Sm1 N2 C4 C3 -14.8(2) . . . . ?
Sm1 N2 C4 C5 165.46(12) . . . . ?
Sm1 N2 C22 C23 86.48(16) . . . . ?
Sm1 N2 C22 C27 -90.08(16) . . . . ?
Sm1 C38 C39 Sm1 -118.27(5) 2_666 . . . ?
Sm1 C38 C39 Sm1 118.27(5) . . . 2_666 ?
Sm1 C38 C39 C40 -51.89(14) 2_666 . . . ?
Sm1 C38 C39 C40 66.38(13) . . . . ?
Sm1 C39 C40 Sm1 117.85(5) . . . 2_666 ?
Sm1 C39 C40 Sm1 -117.85(5) 2_666 . . . ?
Sm1 C39 C40 C38 52.70(14) . . . 2_666 ?
Sm1 C39 C40 C38 -65.15(13) 2_666 . . 2_666 ?
O1 C41 C42 C43 30.0(4) . . . . ?
O1 C41 C42A C43 -23.5(7) . . . . ?
N1 C2 C3 C4 11.6(3) . . . . ?
N1 C6 C7 C8 179.19(16) . . . . ?
N1 C6 C7 C12 0.6(2) . . . . ?
N1 C6 C11 C10 -177.51(15) . . . . ?
N1 C6 C11 C17 1.7(2) . . . . ?
N2 C22 C23 C24 -177.81(16) . . . . ?
N2 C22 C23 C28 4.2(2) . . . . ?
N2 C22 C27 C26 178.81(16) . . . . ?
N2 C22 C27 C33 -3.0(3) . . . . ?
C1 C2 C3 C4 -167.43(18) . . . . ?
C2 N1 C6 C7 -87.8(2) . . . . ?
C2 N1 C6 C11 92.40(18) . . . . ?
C2 C3 C4 N2 -15.2(3) . . . . ?
C2 C3 C4 C5 164.54(18) . . . . ?
C4 N2 C22 C23 -103.17(18) . . . . ?
C4 N2 C22 C27 80.3(2) . . . . ?
C6 N1 C2 C1 11.3(2) . . . . ?
C6 N1 C2 C3 -167.59(16) . . . . ?
C6 C7 C8 C9 -1.3(3) . . . . ?
C6 C7 C12 C13 136.39(18) . . . . ?
C6 C7 C12 C15 -95.8(2) . . . . ?
C6 C11 C17 C18 -81.4(2) . . . . ?
C6 C11 C17 C20 152.90(16) . . . . ?
C7 C6 C11 C10 2.7(2) . . . . ?
C7 C6 C11 C17 -178.09(16) . . . . ?
C7 C8 C9 C10 1.8(3) . . . . ?
C7 C12 C13 C14 -172.52(19) . . . . ?
C7 C12 C15 C16 -65.8(2) . . . . ?
C8 C7 C12 C13 -42.2(2) . . . . ?
C8 C7 C12 C15 85.6(2) . . . . ?
C8 C9 C10 C11 0.0(3) . . . . ?
C9 C10 C11 C6 -2.2(3) . . . . ?
C9 C10 C11 C17 178.54(18) . . . . ?
C10 C11 C17 C18 97.8(2) . . . . ?
C10 C11 C17 C20 -27.9(2) . . . . ?
C11 C6 C7 C8 -1.0(3) . . . . ?
C11 C6 C7 C12 -179.56(16) . . . . ?
C11 C17 C18 C19 -56.5(2) . . . . ?
C11 C17 C20 C21 -58.0(2) . . . . ?
C12 C7 C8 C9 177.32(19) . . . . ?
C13 C12 C15 C16 61.4(2) . . . . ?
C15 C12 C13 C14 60.0(2) . . . . ?
C18 C17 C20 C21 174.64(17) . . . . ?
C20 C17 C18 C19 71.2(2) . . . . ?
C22 N2 C4 C3 176.02(16) . . . . ?
C22 N2 C4 C5 -3.7(2) . . . . ?
C22 C23 C24 C25 -0.2(3) . . . . ?
C22 C23 C28 C29 -149.62(17) . . . . ?
C22 C23 C28 C31 83.6(2) . . . . ?
C22 C27 C33 C34 105.68(19) . . . . ?
C22 C27 C33 C36 -126.69(18) . . . . ?
C23 C22 C27 C26 2.3(3) . . . . ?
C23 C22 C27 C33 -179.51(16) . . . . ?
C23 C24 C25 C26 0.5(3) . . . . ?
C23 C28 C29 C30 171.64(17) . . . . ?
C23 C28 C31 C32 61.9(2) . . . . ?
C24 C23 C28 C29 32.4(2) . . . . ?
C24 C23 C28 C31 -94.4(2) . . . . ?
C24 C25 C26 C27 0.6(3) . . . . ?
C25 C26 C27 C22 -2.0(3) . . . . ?
C25 C26 C27 C33 179.77(18) . . . . ?
C26 C27 C33 C34 -76.1(2) . . . . ?
C26 C27 C33 C36 51.5(2) . . . . ?
C27 C22 C23 C24 -1.2(3) . . . . ?
C27 C22 C23 C28 -179.24(16) . . . . ?
C27 C33 C34 C35 67.4(2) . . . . ?
C27 C33 C36 C37 166.24(17) . . . . ?
C28 C23 C24 C25 177.81(18) . . . . ?
C29 C28 C31 C32 -65.0(2) . . . . ?
C31 C28 C29 C30 -62.4(2) . . . . ?
C34 C33 C36 C37 -66.6(2) . . . . ?
C36 C33 C34 C35 -59.5(2) . . . . ?
C38 C39 C40 Sm1 52.45(14) . . . 2_666 ?
C38 C39 C40 Sm1 -65.40(13) . . . . ?
C38 C39 C40 C38 -12.7(3) . . . 2_666 ?
C40 C38 C39 Sm1 64.71(14) 2_666 . . 2_666 ?
C40 C38 C39 Sm1 -53.56(14) 2_666 . . . ?
C40 C38 C39 C40 12.8(3) 2_666 . . . ?
C41 O1 C44 C43 -6.0(2) . . . . ?
C41 C42 C43 C44 -33.2(4) . . . . ?
C41 C42A C43 C44 19.5(7) . . . . ?
C42 C43 C44 O1 24.6(3) . . . . ?
C42A C43 C44 O1 -8.7(5) . . . . ?
C44 O1 C41 C42 -14.7(3) . . . . ?
C44 O1 C41 C42A 19.0(5) . . . . ?
